data_4027057
loop_
_publ_author_name
'Jincan Zhao'
'Dongfang Qiu'
'Jianwu Shi'
'Hua Wang'

_publ_section_title
;
 Synthesis of Dithieno[2,3-b:4',3'-d]siloles and Their Selective
 Bromination
;
_journal_name_full 'Journal of Organic Chemistry'
_journal_page_first 2929
_journal_page_last 2934
_journal_paper_doi 10.1021/jo202111z
_journal_volume 77
_journal_year 2012
_chemical_formula_sum 'C19 H34 S2 Si4'
_chemical_formula_weight 438.94
_chemical_name_systematic
; 
 ? 
;
_space_group_IT_number 14
_symmetry_cell_setting monoclinic
_symmetry_space_group_name_Hall '-P 2ybc'
_symmetry_space_group_name_H-M 'P 1 21/c 1'
_atom_sites_solution_hydrogens geom
_atom_sites_solution_primary direct
_atom_sites_solution_secondary difmap
_audit_creation_method SHELXL-97
_cell_angle_alpha 90.00
_cell_angle_beta 92.840(4)
_cell_angle_gamma 90.00
_cell_formula_units_Z 4
_cell_length_a 21.037(5)
_cell_length_b 11.731(3)
_cell_length_c 10.746(3)
_cell_measurement_reflns_used 6004
_cell_measurement_temperature 296(2)
_cell_measurement_theta_max 27.97
_cell_measurement_theta_min 2.60
_cell_volume 2648.7(12)
_computing_cell_refinement 'Bruker SAINT'
_computing_data_collection 'Bruker APEX2'
_computing_data_reduction 'Bruker SAINT'
_computing_molecular_graphics 'Bruker SHELXTL'
_computing_publication_material 'Bruker SHELXTL'
_computing_structure_refinement 'SHELXL-97 (Sheldrick, 2008)'
_computing_structure_solution 'SHELXS-97 (Sheldrick, 2008)'
_diffrn_ambient_temperature 296(2)
_diffrn_measured_fraction_theta_full 0.999
_diffrn_measured_fraction_theta_max 0.999
_diffrn_measurement_device_type 'Bruker APEX-II CCD'
_diffrn_measurement_method '\f and \w scans'
_diffrn_radiation_monochromator graphite
_diffrn_radiation_source 'fine-focus sealed tube'
_diffrn_radiation_type MoK\a
_diffrn_radiation_wavelength 0.71073
_diffrn_reflns_av_R_equivalents 0.0257
_diffrn_reflns_av_sigmaI/netI 0.0280
_diffrn_reflns_limit_h_max 18
_diffrn_reflns_limit_h_min -25
_diffrn_reflns_limit_k_max 13
_diffrn_reflns_limit_k_min -13
_diffrn_reflns_limit_l_max 9
_diffrn_reflns_limit_l_min -12
_diffrn_reflns_number 13120
_diffrn_reflns_theta_full 24.99
_diffrn_reflns_theta_max 24.99
_diffrn_reflns_theta_min 2.57
_exptl_absorpt_coefficient_mu 0.384
_exptl_absorpt_correction_T_max 0.9482
_exptl_absorpt_correction_T_min 0.8869
_exptl_absorpt_correction_type multi-scan
_exptl_absorpt_process_details SADABS
_exptl_crystal_colour Colorless
_exptl_crystal_density_diffrn 1.101
_exptl_crystal_description Block
_exptl_crystal_F_000 944
_exptl_crystal_size_max 0.32
_exptl_crystal_size_mid 0.18
_exptl_crystal_size_min 0.14
_refine_diff_density_max 0.258
_refine_diff_density_min -0.182
_refine_diff_density_rms 0.041
_refine_ls_extinction_method none
_refine_ls_goodness_of_fit_ref 1.005
_refine_ls_hydrogen_treatment constr
_refine_ls_matrix_type full
_refine_ls_number_parameters 237
_refine_ls_number_reflns 4649
_refine_ls_number_restraints 0
_refine_ls_restrained_S_all 1.005
_refine_ls_R_factor_all 0.0452
_refine_ls_R_factor_gt 0.0358
_refine_ls_shift/su_max 0.001
_refine_ls_shift/su_mean 0.000
_refine_ls_structure_factor_coef Fsqd
_refine_ls_weighting_details 'calc w=1/[\s^2^(Fo^2^)+(0.0664P)^2^+0.5084P] where P=(Fo^2^+2Fc^2^)/3'
_refine_ls_weighting_scheme calc
_refine_ls_wR_factor_gt 0.1026
_refine_ls_wR_factor_ref 0.1085
_reflns_number_gt 3833
_reflns_number_total 4649
_reflns_threshold_expression >2sigma(I)
_cod_data_source_file jo202111z_si_002.cif
_cod_data_source_block a
_cod_original_cell_volume 2648.7(11)
_cod_original_sg_symbol_H-M 'P 1 21/c 1 '
_cod_database_code 4027057

loop_
_symmetry_equiv_pos_as_xyz
'x, y, z'
'-x, y+1/2, -z+1/2'
'-x, -y, -z'
'x, -y-1/2, z-1/2'

loop_
_atom_site_label
_atom_site_type_symbol
_atom_site_fract_x
_atom_site_fract_y
_atom_site_fract_z
_atom_site_U_iso_or_equiv
_atom_site_adp_type
_atom_site_occupancy
_atom_site_symmetry_multiplicity
_atom_site_calc_flag
_atom_site_refinement_flags
Si1 Si 0.19460(3) 0.39283(5) 0.28692(5) 0.04906(17) Uani 1 1 d .
Si2 Si 0.36817(3) 0.35174(5) 0.14669(6) 0.05409(18) Uani 1 1 d .
Si3 Si 0.36141(3) 0.66298(5) 0.60022(6) 0.05027(17) Uani 1 1 d .
Si4 Si 0.08721(3) 0.63241(5) 0.74838(6) 0.05509(18) Uani 1 1 d .
C1 C 0.17961(13) 0.2375(2) 0.2772(3) 0.0753(7) Uani 1 1 d .
H1A H 0.1946 0.2018 0.3534 0.113 Uiso 1 1 calc R
H1B H 0.2016 0.2061 0.2089 0.113 Uiso 1 1 calc R
H1C H 0.1348 0.2241 0.2641 0.113 Uiso 1 1 calc R
C2 C 0.15934(13) 0.4658(3) 0.1469(2) 0.0801(8) Uani 1 1 d .
H2A H 0.1739 0.4297 0.0734 0.120 Uiso 1 1 calc R
H2B H 0.1721 0.5444 0.1479 0.120 Uiso 1 1 calc R
H2C H 0.1138 0.4612 0.1469 0.120 Uiso 1 1 calc R
C3 C 0.27839(9) 0.44015(17) 0.32951(17) 0.0419(4) Uani 1 1 d .
C4 C 0.27823(9) 0.50993(16) 0.44080(17) 0.0407(4) Uani 1 1 d .
C5 C 0.21541(9) 0.51768(16) 0.49632(17) 0.0428(4) Uani 1 1 d .
C6 C 0.16702(9) 0.46092(19) 0.4318(2) 0.0511(5) Uani 1 1 d .
C7 C 0.19530(9) 0.57355(17) 0.60416(18) 0.0456(5) Uani 1 1 d .
H7 H 0.2230 0.6137 0.6581 0.055 Uiso 1 1 calc R
C8 C 0.13158(10) 0.56359(18) 0.62264(19) 0.0480(5) Uani 1 1 d .
C9 C 0.04241(16) 0.5244(3) 0.8330(3) 0.0967(10) Uani 1 1 d .
H9A H 0.0210 0.5604 0.8994 0.145 Uiso 1 1 calc R
H9B H 0.0713 0.4677 0.8670 0.145 Uiso 1 1 calc R
H9C H 0.0116 0.4888 0.7768 0.145 Uiso 1 1 calc R
C10 C 0.03057(16) 0.7368(3) 0.6762(3) 0.1101(12) Uani 1 1 d .
H10A H 0.0050 0.7687 0.7391 0.165 Uiso 1 1 calc R
H10B H 0.0035 0.6993 0.6143 0.165 Uiso 1 1 calc R
H10C H 0.0538 0.7966 0.6377 0.165 Uiso 1 1 calc R
C11 C 0.14653(15) 0.7045(3) 0.8543(3) 0.0985(11) Uani 1 1 d .
H11A H 0.1681 0.7622 0.8092 0.148 Uiso 1 1 calc R
H11B H 0.1769 0.6496 0.8867 0.148 Uiso 1 1 calc R
H11C H 0.1253 0.7389 0.9219 0.148 Uiso 1 1 calc R
C12 C 0.30984(12) 0.7920(2) 0.5896(2) 0.0672(6) Uani 1 1 d .
H12A H 0.3234 0.8404 0.5239 0.101 Uiso 1 1 calc R
H12B H 0.3131 0.8326 0.6672 0.101 Uiso 1 1 calc R
H12C H 0.2664 0.7694 0.5722 0.101 Uiso 1 1 calc R
C13 C 0.35849(17) 0.5997(3) 0.7579(2) 0.0863(9) Uani 1 1 d .
H13A H 0.3173 0.5665 0.7677 0.129 Uiso 1 1 calc R
H13B H 0.3661 0.6580 0.8196 0.129 Uiso 1 1 calc R
H13C H 0.3905 0.5417 0.7682 0.129 Uiso 1 1 calc R
C14 C 0.44458(12) 0.7054(3) 0.5738(3) 0.0867(9) Uani 1 1 d .
H14A H 0.4720 0.6404 0.5847 0.130 Uiso 1 1 calc R
H14B H 0.4577 0.7636 0.6324 0.130 Uiso 1 1 calc R
H14C H 0.4471 0.7343 0.4906 0.130 Uiso 1 1 calc R
C15 C 0.33579(9) 0.55823(17) 0.47637(18) 0.0438(4) Uani 1 1 d .
C16 C 0.33759(9) 0.43264(17) 0.28169(18) 0.0447(4) Uani 1 1 d .
C17 C 0.30481(15) 0.3393(3) 0.0225(3) 0.1048(12) Uani 1 1 d .
H17A H 0.2907 0.4140 -0.0026 0.157 Uiso 1 1 calc R
H17B H 0.2697 0.2972 0.0531 0.157 Uiso 1 1 calc R
H17C H 0.3211 0.3002 -0.0477 0.157 Uiso 1 1 calc R
C18 C 0.39444(19) 0.2088(3) 0.1986(3) 0.1063(11) Uani 1 1 d .
H18A H 0.4151 0.1712 0.1323 0.160 Uiso 1 1 calc R
H18B H 0.3582 0.1650 0.2209 0.160 Uiso 1 1 calc R
H18C H 0.4237 0.2159 0.2696 0.160 Uiso 1 1 calc R
C19 C 0.43644(14) 0.4305(3) 0.0865(3) 0.0857(9) Uani 1 1 d .
H19A H 0.4233 0.5064 0.0636 0.129 Uiso 1 1 calc R
H19B H 0.4513 0.3919 0.0148 0.129 Uiso 1 1 calc R
H19C H 0.4702 0.4342 0.1499 0.129 Uiso 1 1 calc R
S1 S 0.39100(2) 0.51312(5) 0.37250(5) 0.05081(16) Uani 1 1 d .
S2 S 0.09708(3) 0.48088(6) 0.50432(6) 0.06107(18) Uani 1 1 d .

loop_
_atom_site_aniso_label
_atom_site_aniso_U_11
_atom_site_aniso_U_22
_atom_site_aniso_U_33
_atom_site_aniso_U_23
_atom_site_aniso_U_13
_atom_site_aniso_U_12
Si1 0.0446(3) 0.0584(4) 0.0442(3) -0.0123(3) 0.0016(2) -0.0041(3)
Si2 0.0600(4) 0.0566(4) 0.0470(4) -0.0104(3) 0.0164(3) -0.0001(3)
Si3 0.0520(3) 0.0493(3) 0.0490(3) -0.0099(3) -0.0019(2) -0.0057(2)
Si4 0.0545(4) 0.0521(4) 0.0605(4) -0.0094(3) 0.0218(3) -0.0027(3)
C1 0.0755(16) 0.0673(16) 0.0827(18) -0.0176(14) -0.0003(14) -0.0189(13)
C2 0.0721(17) 0.108(2) 0.0593(16) -0.0036(15) -0.0086(13) 0.0139(15)
C3 0.0445(10) 0.0430(11) 0.0385(10) -0.0025(8) 0.0050(8) -0.0015(8)
C4 0.0415(10) 0.0422(10) 0.0388(10) -0.0030(8) 0.0062(8) -0.0008(8)
C5 0.0435(10) 0.0453(11) 0.0401(11) -0.0046(8) 0.0067(8) -0.0025(8)
C6 0.0428(11) 0.0607(13) 0.0503(12) -0.0102(10) 0.0073(9) -0.0045(9)
C7 0.0457(11) 0.0493(11) 0.0422(11) -0.0055(9) 0.0071(8) -0.0033(9)
C8 0.0499(11) 0.0484(12) 0.0467(12) -0.0037(9) 0.0123(9) -0.0034(9)
C9 0.106(2) 0.089(2) 0.100(2) -0.0036(17) 0.0550(19) -0.0199(18)
C10 0.100(2) 0.092(2) 0.139(3) 0.001(2) 0.022(2) 0.0386(19)
C11 0.095(2) 0.114(3) 0.089(2) -0.0494(19) 0.0316(17) -0.0284(19)
C12 0.0746(15) 0.0484(13) 0.0787(17) -0.0060(12) 0.0065(13) -0.0024(11)
C13 0.126(3) 0.0799(19) 0.0511(15) -0.0033(13) -0.0108(15) 0.0026(17)
C14 0.0588(15) 0.091(2) 0.110(2) -0.0296(17) -0.0011(14) -0.0182(14)
C15 0.0439(10) 0.0465(11) 0.0414(11) -0.0055(8) 0.0071(8) -0.0021(8)
C16 0.0473(11) 0.0475(11) 0.0396(11) -0.0047(8) 0.0061(8) -0.0030(8)
C17 0.086(2) 0.166(4) 0.0624(18) -0.045(2) 0.0071(15) -0.004(2)
C18 0.161(3) 0.0594(17) 0.103(2) -0.0033(16) 0.042(2) 0.019(2)
C19 0.0855(19) 0.0817(19) 0.094(2) -0.0065(16) 0.0477(16) -0.0016(15)
S1 0.0417(3) 0.0606(3) 0.0509(3) -0.0109(2) 0.0088(2) -0.0038(2)
S2 0.0422(3) 0.0788(4) 0.0631(4) -0.0195(3) 0.0113(2) -0.0098(3)

loop_
_atom_type_symbol
_atom_type_description
_atom_type_scat_dispersion_real
_atom_type_scat_dispersion_imag
_atom_type_scat_source
C C 0.0033 0.0016 'International Tables Vol C Tables 4.2.6.8 and 6.1.1.4'
H H 0.0000 0.0000 'International Tables Vol C Tables 4.2.6.8 and 6.1.1.4'
Si Si 0.0817 0.0704 'International Tables Vol C Tables 4.2.6.8 and 6.1.1.4'
S S 0.1246 0.1234 'International Tables Vol C Tables 4.2.6.8 and 6.1.1.4'

loop_
_geom_angle_atom_site_label_1
_geom_angle_atom_site_label_2
_geom_angle_atom_site_label_3
_geom_angle
C1 Si1 C2 110.38(14)
C1 Si1 C6 114.16(12)
C2 Si1 C6 110.54(12)
C1 Si1 C3 117.31(11)
C2 Si1 C3 113.16(12)
C6 Si1 C3 89.83(9)
C18 Si2 C17 109.99(19)
C18 Si2 C19 109.50(16)
C17 Si2 C19 109.39(16)
C18 Si2 C16 109.62(12)
C17 Si2 C16 109.69(12)
C19 Si2 C16 108.64(11)
C14 Si3 C13 108.77(16)
C14 Si3 C12 108.87(13)
C13 Si3 C12 109.64(13)
C14 Si3 C15 107.94(11)
C13 Si3 C15 111.45(12)
C12 Si3 C15 110.10(10)
C9 Si4 C10 109.09(17)
C9 Si4 C11 110.83(16)
C10 Si4 C11 110.85(18)
C9 Si4 C8 110.25(12)
C10 Si4 C8 108.52(13)
C11 Si4 C8 107.27(11)
Si1 C1 H1A 109.5
Si1 C1 H1B 109.5
H1A C1 H1B 109.5
Si1 C1 H1C 109.5
H1A C1 H1C 109.5
H1B C1 H1C 109.5
Si1 C2 H2A 109.5
Si1 C2 H2B 109.5
H2A C2 H2B 109.5
Si1 C2 H2C 109.5
H2A C2 H2C 109.5
H2B C2 H2C 109.5
C16 C3 C4 112.59(17)
C16 C3 Si1 138.20(15)
C4 C3 Si1 109.07(13)
C15 C4 C3 115.12(17)
C15 C4 C5 130.92(17)
C3 C4 C5 113.96(16)
C6 C5 C7 113.18(17)
C6 C5 C4 114.87(17)
C7 C5 C4 131.95(17)
C5 C6 S2 109.56(15)
C5 C6 Si1 112.01(14)
S2 C6 Si1 138.28(12)
C8 C7 C5 114.45(18)
C8 C7 H7 122.8
C5 C7 H7 122.8
C7 C8 S2 108.62(15)
C7 C8 Si4 126.66(16)
S2 C8 Si4 124.66(12)
Si4 C9 H9A 109.5
Si4 C9 H9B 109.5
H9A C9 H9B 109.5
Si4 C9 H9C 109.5
H9A C9 H9C 109.5
H9B C9 H9C 109.5
Si4 C10 H10A 109.5
Si4 C10 H10B 109.5
H10A C10 H10B 109.5
Si4 C10 H10C 109.5
H10A C10 H10C 109.5
H10B C10 H10C 109.5
Si4 C11 H11A 109.5
Si4 C11 H11B 109.5
H11A C11 H11B 109.5
Si4 C11 H11C 109.5
H11A C11 H11C 109.5
H11B C11 H11C 109.5
Si3 C12 H12A 109.5
Si3 C12 H12B 109.5
H12A C12 H12B 109.5
Si3 C12 H12C 109.5
H12A C12 H12C 109.5
H12B C12 H12C 109.5
Si3 C13 H13A 109.5
Si3 C13 H13B 109.5
H13A C13 H13B 109.5
Si3 C13 H13C 109.5
H13A C13 H13C 109.5
H13B C13 H13C 109.5
Si3 C14 H14A 109.5
Si3 C14 H14B 109.5
H14A C14 H14B 109.5
Si3 C14 H14C 109.5
H14A C14 H14C 109.5
H14B C14 H14C 109.5
C4 C15 S1 107.72(14)
C4 C15 Si3 133.44(15)
S1 C15 Si3 118.69(11)
C3 C16 S1 109.22(14)
C3 C16 Si2 132.42(15)
S1 C16 Si2 118.33(11)
Si2 C17 H17A 109.5
Si2 C17 H17B 109.5
H17A C17 H17B 109.5
Si2 C17 H17C 109.5
H17A C17 H17C 109.5
H17B C17 H17C 109.5
Si2 C18 H18A 109.5
Si2 C18 H18B 109.5
H18A C18 H18B 109.5
Si2 C18 H18C 109.5
H18A C18 H18C 109.5
H18B C18 H18C 109.5
Si2 C19 H19A 109.5
Si2 C19 H19B 109.5
H19A C19 H19B 109.5
Si2 C19 H19C 109.5
H19A C19 H19C 109.5
H19B C19 H19C 109.5
C16 S1 C15 95.32(9)
C6 S2 C8 94.16(10)

loop_
_geom_bond_atom_site_label_1
_geom_bond_atom_site_label_2
_geom_bond_distance
Si1 C1 1.851(3)
Si1 C2 1.854(3)
Si1 C6 1.867(2)
Si1 C3 1.883(2)
Si2 C18 1.843(3)
Si2 C17 1.845(3)
Si2 C19 1.851(3)
Si2 C16 1.874(2)
Si3 C14 1.855(3)
Si3 C13 1.854(3)
Si3 C12 1.862(2)
Si3 C15 1.871(2)
Si4 C9 1.846(3)
Si4 C10 1.852(3)
Si4 C11 1.851(3)
Si4 C8 1.864(2)
C1 H1A 0.9600
C1 H1B 0.9600
C1 H1C 0.9600
C2 H2A 0.9600
C2 H2B 0.9600
C2 H2C 0.9600
C3 C16 1.373(3)
C3 C4 1.449(3)
C4 C15 1.374(3)
C4 C5 1.479(3)
C5 C6 1.375(3)
C5 C7 1.414(3)
C6 S2 1.715(2)
C7 C8 1.370(3)
C7 H7 0.9300
C8 S2 1.730(2)
C9 H9A 0.9600
C9 H9B 0.9600
C9 H9C 0.9600
C10 H10A 0.9600
C10 H10B 0.9600
C10 H10C 0.9600
C11 H11A 0.9600
C11 H11B 0.9600
C11 H11C 0.9600
C12 H12A 0.9600
C12 H12B 0.9600
C12 H12C 0.9600
C13 H13A 0.9600
C13 H13B 0.9600
C13 H13C 0.9600
C14 H14A 0.9600
C14 H14B 0.9600
C14 H14C 0.9600
C15 S1 1.7330(19)
C16 S1 1.731(2)
C17 H17A 0.9600
C17 H17B 0.9600
C17 H17C 0.9600
C18 H18A 0.9600
C18 H18B 0.9600
C18 H18C 0.9600
C19 H19A 0.9600
C19 H19B 0.9600
C19 H19C 0.9600
